data_4503759
loop_
_publ_author_name
'Ma, Shu-Lin'
'Ma, Yue'
'Ren, Shi'
'Yan, Shi-Ping'
'Cheng, Peng'
'Wang, Qing-Lun'
'Liao, Dai-Zheng'

_publ_section_title
;
 A New Bimetallic Ferrimagnet
 ([Mn2II(H2O)2(CH3COO)][MoV(CN)8]&#x00B7;2H2O)nand Its Antiferromagnetic
 Analogue ([Mn2II(H2O)3Cl][MoV(CN)8]&#x00B7;4H2O)n
;
_journal_issue 10
_journal_name_full 'Crystal Growth &amp; Design'
_journal_page_first 3761
_journal_paper_doi 10.1021/cg800392a
_journal_volume 8
_journal_year 2008
_chemical_formula_sum 'C10 H11 Mn2 Mo N8 O6'
_chemical_formula_weight 545.09
_chemical_name_systematic
; 
 ? 
;
_space_group_IT_number 140
_symmetry_cell_setting tetragonal
_symmetry_space_group_name_Hall '-I 4 2c'
_symmetry_space_group_name_H-M 'I 4/m c m'
_atom_sites_solution_hydrogens geom
_atom_sites_solution_primary direct
_atom_sites_solution_secondary difmap
_audit_creation_method SHELXL-97
_cell_angle_alpha 90.00
_cell_angle_beta 90.00
_cell_angle_gamma 90.00
_cell_formula_units_Z 4
_cell_length_a 11.9168(17)
_cell_length_b 11.9168(17)
_cell_length_c 13.205(3)
_cell_measurement_temperature 293(2)
_cell_volume 1875.2(6)
_computing_cell_refinement 'Bruker XSCANS'
_computing_data_collection 'Bruker XSCANS'
_computing_data_reduction 'Bruker SHELXTL'
_computing_molecular_graphics 'Bruker SHELXTL'
_computing_publication_material 'Bruker SHELXTL'
_computing_structure_refinement 'SHELXL-97 (Sheldrick, 1997)'
_computing_structure_solution 'SHELXS-97 (Sheldrick, 1990)'
_diffrn_ambient_temperature 293(2)
_diffrn_measured_fraction_theta_full 1.000
_diffrn_measured_fraction_theta_max 1.000
_diffrn_measurement_device_type 'Bruker P4'
_diffrn_measurement_method '\w scans'
_diffrn_radiation_monochromator graphite
_diffrn_radiation_source 'fine-focus sealed tube'
_diffrn_radiation_type MoK\a
_diffrn_radiation_wavelength 0.71073
_diffrn_reflns_av_R_equivalents 0.0341
_diffrn_reflns_av_sigmaI/netI 0.0135
_diffrn_reflns_limit_h_max 15
_diffrn_reflns_limit_h_min -14
_diffrn_reflns_limit_k_max 15
_diffrn_reflns_limit_k_min -15
_diffrn_reflns_limit_l_max 16
_diffrn_reflns_limit_l_min -17
_diffrn_reflns_number 8327
_diffrn_reflns_theta_full 27.85
_diffrn_reflns_theta_max 27.85
_diffrn_reflns_theta_min 2.42
_exptl_absorpt_coefficient_mu 2.029
_exptl_absorpt_correction_T_max 0.8545
_exptl_absorpt_correction_T_min 0.8228
_exptl_absorpt_correction_type multi-scan
_exptl_absorpt_process_details SADABS
_exptl_crystal_density_diffrn 1.931
_exptl_crystal_density_method 'not measured'
_exptl_crystal_F_000 1068
_exptl_crystal_size_max 0.10
_exptl_crystal_size_mid 0.10
_exptl_crystal_size_min 0.08
_refine_diff_density_max 0.734
_refine_diff_density_min -0.578
_refine_diff_density_rms 0.094
_refine_ls_extinction_method none
_refine_ls_goodness_of_fit_ref 1.196
_refine_ls_hydrogen_treatment constr
_refine_ls_matrix_type full
_refine_ls_number_parameters 48
_refine_ls_number_reflns 626
_refine_ls_number_restraints 10
_refine_ls_restrained_S_all 1.233
_refine_ls_R_factor_all 0.0290
_refine_ls_R_factor_gt 0.0287
_refine_ls_shift/su_max 0.005
_refine_ls_shift/su_mean 0.001
_refine_ls_structure_factor_coef Fsqd
_refine_ls_weighting_details 'calc w=1/[\s^2^(Fo^2^)+(0.0303P)^2^+9.0323P] where P=(Fo^2^+2Fc^2^)/3'
_refine_ls_weighting_scheme calc
_refine_ls_wR_factor_gt 0.0724
_refine_ls_wR_factor_ref 0.0726
_reflns_number_gt 623
_reflns_number_total 626
_reflns_threshold_expression >2sigma(I)
_cod_data_source_file cg800392a_si_002.cif
_cod_data_source_block r70209a
_cod_depositor_comments
;
The following automatic conversions were performed:

'_symmetry_cell_setting' value 'Tetragonal' changed to 'tetragonal'
according to /home/saulius/struct/CIF-dictionaries/cif_core.dic
dictionary named 'cif_core.dic' version 2.4.1 from
2010-06-29.

'_exptl_absorpt_correction_type' value 'MULTI-SCAN'
changed to 'multi-scan' according to
/home/saulius/struct/CIF-dictionaries/cif_core.dic dictionary named
'cif_core.dic' version 2.4.1 from
2010-06-29.

'_refine_ls_hydrogen_treatment' value 'CONSTR' changed
to 'constr' according to
/home/saulius/struct/CIF-dictionaries/cif_core.dic dictionary named
'cif_core.dic' version 2.4.1 from 2010-06-29.

Automatic conversion script
Id: cif_fix_values 1715 2011-07-08 13:25:40Z adriana 
;
_cod_original_cell_volume 1875.3(5)
_cod_original_sg_symbol_H-M I4/mcm
_cod_database_code 4503759

loop_
_symmetry_equiv_pos_as_xyz
'x, y, z'
'-x, -y, z'
'-y, x, z'
'y, -x, z'
'-x, y, -z+1/2'
'x, -y, -z+1/2'
'y, x, -z+1/2'
'-y, -x, -z+1/2'
'x+1/2, y+1/2, z+1/2'
'-x+1/2, -y+1/2, z+1/2'
'-y+1/2, x+1/2, z+1/2'
'y+1/2, -x+1/2, z+1/2'
'-x+1/2, y+1/2, -z+1'
'x+1/2, -y+1/2, -z+1'
'y+1/2, x+1/2, -z+1'
'-y+1/2, -x+1/2, -z+1'
'-x, -y, -z'
'x, y, -z'
'y, -x, -z'
'-y, x, -z'
'x, -y, z-1/2'
'-x, y, z-1/2'
'-y, -x, z-1/2'
'y, x, z-1/2'
'-x+1/2, -y+1/2, -z+1/2'
'x+1/2, y+1/2, -z+1/2'
'y+1/2, -x+1/2, -z+1/2'
'-y+1/2, x+1/2, -z+1/2'
'x+1/2, -y+1/2, z'
'-x+1/2, y+1/2, z'
'-y+1/2, -x+1/2, z'
'y+1/2, x+1/2, z'

loop_
_atom_site_label
_atom_site_type_symbol
_atom_site_fract_x
_atom_site_fract_y
_atom_site_fract_z
_atom_site_U_iso_or_equiv
_atom_site_adp_type
_atom_site_occupancy
_atom_site_symmetry_multiplicity
_atom_site_calc_flag
_atom_site_refinement_flags
Mo1 Mo 0.0000 0.0000 0.2500 0.00900(9) Uani 1 8 d S
Mn1 Mn 0.31331(3) 0.18669(3) 0.0000 0.01052(11) Uani 1 4 d S
O1 O 0.1827(2) 0.3173(2) 0.0000 0.0810(14) Uani 1 4 d S
H1A H 0.1258 0.3116 0.0384 0.097 Uiso 0.50 1 d PR
N1 N 0.21148(15) 0.09781(16) 0.11560(12) 0.0263(4) Uani 1 1 d .
O2 O 0.4353(2) 0.0647(2) 0.0303(3) 0.0318(11) Uani 0.50 2 d SP
C1 C 0.13885(15) 0.06129(15) 0.16213(13) 0.0168(4) Uani 1 1 d .
C2 C 0.5000 0.0000 0.0000 0.0346(18) Uani 1 8 d SD
C3 C 0.5000 0.0000 -0.1202(5) 0.087(4) Uani 0.50 4 d SPD
O4 O 0.3988(3) 0.1012(3) 0.2927(4) 0.0468(13) Uani 0.50 2 d SPDU
H4A H 0.4301 0.1437 0.3349 0.056 Uiso 0.25 1 d PRD
H4B H 0.4323 0.0677 0.2469 0.056 Uiso 0.50 2 d SPRD

loop_
_atom_site_aniso_label
_atom_site_aniso_U_11
_atom_site_aniso_U_22
_atom_site_aniso_U_33
_atom_site_aniso_U_23
_atom_site_aniso_U_13
_atom_site_aniso_U_12
Mo1 0.00996(11) 0.00996(11) 0.00709(16) 0.000 0.000 0.000
Mn1 0.00872(14) 0.00872(14) 0.0141(2) 0.000 0.000 -0.00130(17)
O1 0.0814(16) 0.0814(16) 0.080(3) 0.000 0.000 0.070(2)
N1 0.0220(8) 0.0369(9) 0.0198(8) 0.0027(7) 0.0018(7) -0.0103(7)
O2 0.0324(12) 0.0324(12) 0.031(2) -0.0005(10) 0.0005(10) 0.0238(18)
C1 0.0162(8) 0.0217(8) 0.0126(7) 0.0008(7) 0.0011(6) -0.0028(7)
C2 0.0144(16) 0.0144(16) 0.075(5) 0.000 0.000 0.001(2)
C3 0.119(5) 0.119(5) 0.022(5) 0.000 0.000 0.098(7)
O4 0.0422(15) 0.0422(15) 0.056(3) 0.0266(16) -0.0266(16) -0.013(2)

loop_
_atom_type_symbol
_atom_type_description
_atom_type_scat_dispersion_real
_atom_type_scat_dispersion_imag
_atom_type_scat_source
C C 0.0033 0.0016 'International Tables Vol C Tables 4.2.6.8 and 6.1.1.4'
H H 0.0000 0.0000 'International Tables Vol C Tables 4.2.6.8 and 6.1.1.4'
N N 0.0061 0.0033 'International Tables Vol C Tables 4.2.6.8 and 6.1.1.4'
O O 0.0106 0.0060 'International Tables Vol C Tables 4.2.6.8 and 6.1.1.4'
Mn Mn 0.3368 0.7283 'International Tables Vol C Tables 4.2.6.8 and 6.1.1.4'
Mo Mo -1.6832 0.6857 'International Tables Vol C Tables 4.2.6.8 and 6.1.1.4'

loop_
_geom_angle_atom_site_label_1
_geom_angle_atom_site_label_2
_geom_angle_atom_site_label_3
_geom_angle
_geom_angle_site_symmetry_1
_geom_angle_site_symmetry_3
C1 Mo1 C1 76.59(10) . 7
C1 Mo1 C1 79.29(10) . 6
C1 Mo1 C1 73.05(4) 7 6
C1 Mo1 C1 144.59(10) . 8
C1 Mo1 C1 114.64(9) 7 8
C1 Mo1 C1 73.05(4) 6 8
C1 Mo1 C1 140.26(10) . 5
C1 Mo1 C1 73.05(4) 7 5
C1 Mo1 C1 114.64(9) 6 5
C1 Mo1 C1 73.05(4) 8 5
C1 Mo1 C1 114.64(9) . 2
C1 Mo1 C1 144.59(10) 7 2
C1 Mo1 C1 140.26(10) 6 2
C1 Mo1 C1 76.59(10) 8 2
C1 Mo1 C1 79.29(10) 5 2
C1 Mo1 C1 73.05(4) . 4
C1 Mo1 C1 140.26(10) 7 4
C1 Mo1 C1 76.59(10) 6 4
C1 Mo1 C1 79.29(10) 8 4
C1 Mo1 C1 144.59(10) 5 4
C1 Mo1 C1 73.05(4) 2 4
C1 Mo1 C1 73.05(4) . 3
C1 Mo1 C1 79.29(10) 7 3
C1 Mo1 C1 144.59(10) 6 3
C1 Mo1 C1 140.26(10) 8 3
C1 Mo1 C1 76.59(10) 5 3
C1 Mo1 C1 73.05(4) 2 3
C1 Mo1 C1 114.64(9) 4 3
O2 Mn1 O2 22.0(2) . 18
O2 Mn1 O1 168.98(10) . .
O2 Mn1 O1 168.98(10) 18 .
O2 Mn1 N1 85.23(9) . 31
O2 Mn1 N1 100.36(9) 18 31
O1 Mn1 N1 87.18(5) . 31
O2 Mn1 N1 85.23(9) . .
O2 Mn1 N1 100.36(9) 18 .
O1 Mn1 N1 87.18(5) . .
N1 Mn1 N1 92.80(9) 31 .
O2 Mn1 N1 100.36(9) . 18
O2 Mn1 N1 85.23(9) 18 18
O1 Mn1 N1 87.18(5) . 18
N1 Mn1 N1 174.36(10) 31 18
N1 Mn1 N1 86.92(9) . 18
O2 Mn1 N1 100.36(9) . 16_554
O2 Mn1 N1 85.23(9) 18 16_554
O1 Mn1 N1 87.18(5) . 16_554
N1 Mn1 N1 86.92(9) 31 16_554
N1 Mn1 N1 174.36(10) . 16_554
N1 Mn1 N1 92.80(9) 18 16_554
Mn1 O1 H1A 120.5 . .
C1 N1 Mn1 164.17(16) . .
O2 O2 C2 69.83(19) 18 .
O2 O2 C3 137.4(2) 18 17_655
C2 O2 C3 67.6(2) . 17_655
O2 O2 Mn1 78.98(10) 18 .
C2 O2 Mn1 148.8(3) . .
C3 O2 Mn1 143.6(3) 17_655 .
N1 C1 Mo1 177.56(18) . .
O2 C2 O2 139.7(4) 2_655 .
O2 C2 O2 179.998(1) 2_655 18
O2 C2 O2 40.3(4) . 18
O2 C2 O2 40.3(4) 2_655 17_655
O2 C2 O2 179.997(1) . 17_655
O2 C2 O2 139.7(4) 18 17_655
O2 C2 C3 69.83(19) 2_655 17_655
O2 C2 C3 69.84(19) . 17_655
O2 C2 C3 110.17(19) 18 17_655
O2 C2 C3 110.17(19) 17_655 17_655
O2 C2 C3 110.17(19) 2_655 .
O2 C2 C3 110.16(19) . .
O2 C2 C3 69.83(19) 18 .
O2 C2 C3 69.83(19) 17_655 .
C3 C2 C3 180.0 17_655 .
C2 C3 O2 42.6(2) . 18
C2 C3 O2 42.6(2) . 17_655
O2 C3 O2 85.1(4) 18 17_655
H4A O4 H4B 124.1 . .

loop_
_geom_bond_atom_site_label_1
_geom_bond_atom_site_label_2
_geom_bond_distance
_geom_bond_site_symmetry_2
Mo1 C1 2.1489(18) .
Mo1 C1 2.1489(18) 7
Mo1 C1 2.1489(18) 6
Mo1 C1 2.1489(18) 8
Mo1 C1 2.1489(18) 5
Mo1 C1 2.1490(18) 2
Mo1 C1 2.1490(18) 4
Mo1 C1 2.1490(18) 3
Mn1 O2 2.094(4) .
Mn1 O2 2.094(4) 18
Mn1 O1 2.202(4) .
Mn1 N1 2.2192(17) 31
Mn1 N1 2.2192(17) .
Mn1 N1 2.2192(17) 18
Mn1 N1 2.2192(17) 16_554
O1 H1A 0.8492 .
N1 C1 1.147(2) .
O2 O2 0.801(8) 18
O2 C2 1.162(4) .
O2 C3 1.612(6) 17_655
C2 O2 1.162(4) 2_655
C2 O2 1.162(4) 18
C2 O2 1.162(4) 17_655
C2 C3 1.588(6) 17_655
C2 C3 1.588(6) .
C3 O2 1.612(6) 18
C3 O2 1.612(6) 17_655
O4 H4A 0.8397 .
O4 H4B 0.8286 .

loop_
_geom_torsion_atom_site_label_1
_geom_torsion_atom_site_label_2
_geom_torsion_atom_site_label_3
_geom_torsion_atom_site_label_4
_geom_torsion
_geom_torsion_site_symmetry_1
_geom_torsion_site_symmetry_4
O2 Mn1 N1 C1 -151.1(6) . .
O2 Mn1 N1 C1 -135.0(6) 18 .
O1 Mn1 N1 C1 36.9(6) . .
N1 Mn1 N1 C1 123.9(6) 31 .
N1 Mn1 N1 C1 -50.4(6) 18 .
N1 Mn1 N1 C1 36.9(6) 16_554 .
O1 Mn1 O2 O2 180.0 . 18
N1 Mn1 O2 O2 -133.39(5) 31 18
N1 Mn1 O2 O2 133.39(5) . 18
N1 Mn1 O2 O2 47.41(5) 18 18
N1 Mn1 O2 O2 -47.41(5) 16_554 18
O2 Mn1 O2 C2 0.0 18 .
O1 Mn1 O2 C2 180.0 . .
N1 Mn1 O2 C2 -133.39(5) 31 .
N1 Mn1 O2 C2 133.39(5) . .
N1 Mn1 O2 C2 47.41(5) 18 .
N1 Mn1 O2 C2 -47.41(5) 16_554 .
O2 Mn1 O2 C3 180.0 18 17_655
O1 Mn1 O2 C3 0.000(2) . 17_655
N1 Mn1 O2 C3 46.61(5) 31 17_655
N1 Mn1 O2 C3 -46.61(5) . 17_655
N1 Mn1 O2 C3 -132.59(5) 18 17_655
N1 Mn1 O2 C3 132.59(5) 16_554 17_655
Mn1 N1 C1 Mo1 -56(4) . .
C1 Mo1 C1 N1 -48(4) 7 .
C1 Mo1 C1 N1 -123(4) 6 .
C1 Mo1 C1 N1 -162(4) 8 .
C1 Mo1 C1 N1 -7(4) 5 .
C1 Mo1 C1 N1 96(4) 2 .
C1 Mo1 C1 N1 158(4) 4 .
C1 Mo1 C1 N1 34(4) 3 .
O2 O2 C2 O2 180.0 18 2_655
C3 O2 C2 O2 0.0 17_655 2_655
Mn1 O2 C2 O2 180.0 . 2_655
C3 O2 C2 O2 180.0 17_655 18
Mn1 O2 C2 O2 0.0 . 18
O2 O2 C2 O2 -0.06(8) 18 17_655
C3 O2 C2 O2 179.94(8) 17_655 17_655
Mn1 O2 C2 O2 -0.06(8) . 17_655
O2 O2 C2 C3 180.0 18 17_655
Mn1 O2 C2 C3 180.0 . 17_655
O2 O2 C2 C3 0.0 18 .
C3 O2 C2 C3 180.0 17_655 .
Mn1 O2 C2 C3 0.000(1) . .
O2 C2 C3 O2 180.0 2_655 18
O2 C2 C3 O2 0.0 . 18
O2 C2 C3 O2 180.0 17_655 18
C3 C2 C3 O2 0(100) 17_655 18
O2 C2 C3 O2 0.0 2_655 17_655
O2 C2 C3 O2 180.0 . 17_655
O2 C2 C3 O2 180.0 18 17_655
C3 C2 C3 O2 0(100) 17_655 17_655
